data_7063850
loop_
_publ_author_name
'Li, Qingshuang'
'Wei, Lanfeng'
'Sun, Hongjian'
'Fuhr, Olaf'
'Fenske, Dieter'
'Hinz, Alexander'
'Li, Xiaoyan'

_publ_section_title
;
 Improvement of Regioselectivity of Alkene Hydrosilylation Catalyzed by
 [PNSiNP] Pincer Cobalt(III) Hydrides Using Sodium Methoxide as an
 Additive
;
_journal_issue 27
_journal_name_full 'New Journal of Chemistry'
_journal_page_first 11646
_journal_page_last 11653
_journal_paper_doi 10.1039/D5NJ01460C
_journal_volume 49
_journal_year 2025
_chemical_formula_moiety 'C24 H49 Cl Co N2 P3 Si'
_chemical_formula_sum 'C24 H49 Cl Co N2 P3 Si'
_chemical_formula_weight 581.03
_space_group_crystal_system monoclinic
_space_group_IT_number 14
_space_group_name_Hall '-P 2ybc'
_space_group_name_H-M_alt 'P 1 21/c 1'
_atom_sites_solution_hydrogens mixed
_atom_sites_solution_primary iterative
_audit_creation_date 2025-05-05
_audit_creation_method
;
Olex2 1.3
(compiled 2020.11.12 svn.r5f609507 for OlexSys, GUI svn.r6408)
;
_audit_update_record
;
2025-05-05 deposited with the CCDC.	2025-06-06 downloaded from the CCDC.
;
_cell_angle_alpha 90
_cell_angle_beta 107.2747(18)
_cell_angle_gamma 90
_cell_formula_units_Z 4
_cell_length_a 15.4377(3)
_cell_length_b 10.88817(18)
_cell_length_c 18.2030(3)
_cell_measurement_reflns_used 9610
_cell_measurement_temperature 173
_cell_measurement_theta_max 75.7230
_cell_measurement_theta_min 2.9660
_cell_volume 2921.69(9)
_computing_cell_refinement 'CrysAlisPro 1.171.40.25a (Rigaku OD, 2018)'
_computing_data_collection 'CrysAlisPro 1.171.40.25a (Rigaku OD, 2018)'
_computing_data_reduction 'CrysAlisPro 1.171.40.25a (Rigaku OD, 2018)'
_computing_molecular_graphics 'Olex2 1.3 (Dolomanov et al., 2009)'
_computing_publication_material 'Olex2 1.3 (Dolomanov et al., 2009)'
_computing_structure_refinement 'SHELXL 2018/3 (Sheldrick, 2015)'
_computing_structure_solution 'olex2.solve 1.3 (Bourhis et al., 2015)'
_diffrn_ambient_temperature 173
_diffrn_detector_area_resol_mean 10.0000
_diffrn_detector_type HyPix
_diffrn_measured_fraction_theta_full 0.988
_diffrn_measured_fraction_theta_max 0.940
_diffrn_measurement_details
;
List of Runs (angles in degrees, time in seconds):

  # Type    Start    End  Width  t~exp~   \w     \q     \k     \f   Frames
#--------------------------------------------------------------------------
  1  \w    -85.00  -1.00   1.00    0.10    --  -48.45 113.00-158.00   84
  2  \w     32.00  57.00   1.00    0.10    --   48.45-113.00 109.00   25
  3  \w   -143.00-118.00   1.00    0.45    --  -86.25-113.00 109.00   25
  4  \w    -87.00 -14.00   1.00    0.45    --  -86.25 113.00-158.00   73
  5  \w    114.00 139.00   1.00    0.45    --  106.49 113.00-158.00   25
  6  \w     37.00 112.00   1.00    0.45    --  106.49-113.00 109.00   75
  7  \w   -119.00 -70.00   1.00    0.10    --  -48.45-125.00 150.00   49
  8  \w   -120.00 -33.00   1.00    0.10    --  -48.45 -57.00  90.00   87
  9  \w   -155.00 -84.00   1.00    0.45    --  -86.25 -99.00-120.00   71
 10  \w     34.00 117.00   1.00    0.45    --  106.49-125.00 -30.00   83
 11  \w     93.00 173.00   1.00    0.45    --  106.49 125.00-180.00   80
 12  \w     97.00 177.00   1.00    0.45    --  106.49  57.00 120.00   80
 13  \w     34.00 109.00   1.00    0.45    --  106.49 -99.00 -30.00   75
;
_diffrn_measurement_device 'four-circle diffractometer'
_diffrn_measurement_device_type 'XtaLAB Synergy, Dualflex, HyPix'
_diffrn_measurement_method '\w scans'
_diffrn_radiation_type CuK\a
_diffrn_radiation_wavelength 1.54184
_diffrn_reflns_av_R_equivalents 0.0515
_diffrn_reflns_av_unetI/netI 0.0511
_diffrn_reflns_Laue_measured_fraction_full 0.988
_diffrn_reflns_Laue_measured_fraction_max 0.940
_diffrn_reflns_limit_h_max 19
_diffrn_reflns_limit_h_min -18
_diffrn_reflns_limit_k_max 13
_diffrn_reflns_limit_k_min -5
_diffrn_reflns_limit_l_max 16
_diffrn_reflns_limit_l_min -22
_diffrn_reflns_number 17586
_diffrn_reflns_point_group_measured_fraction_full 0.988
_diffrn_reflns_point_group_measured_fraction_max 0.940
_diffrn_reflns_theta_full 67.684
_diffrn_reflns_theta_max 76.251
_diffrn_reflns_theta_min 2.998
_exptl_absorpt_coefficient_mu 7.501
_exptl_absorpt_correction_T_max 1.00000
_exptl_absorpt_correction_T_min 0.16940
_exptl_absorpt_correction_type multi-scan
_exptl_absorpt_process_details
;
CrysAlisPro 1.171.40.25a (Rigaku Oxford Diffraction, 2018)
Empirical absorption correction using spherical harmonics,
 implemented in SCALE3 ABSPACK scaling algorithm.
;
_exptl_crystal_colour 'clear light orange'
_exptl_crystal_colour_lustre clear
_exptl_crystal_colour_modifier light
_exptl_crystal_colour_primary orange
_exptl_crystal_density_diffrn 1.321
_exptl_crystal_description block
_exptl_crystal_F_000 1240
_exptl_crystal_size_max 0.09
_exptl_crystal_size_mid 0.08
_exptl_crystal_size_min 0.06
_refine_diff_density_max 1.175
_refine_diff_density_min -0.731
_refine_diff_density_rms 0.121
_refine_ls_extinction_coef 0.00066(11)
_refine_ls_extinction_expression Fc^*^=kFc[1+0.001xFc^2^\l^3^/sin(2\q)]^-1/4^
_refine_ls_extinction_method 'SHELXL-2018/3 (Sheldrick 2018)'
_refine_ls_goodness_of_fit_ref 1.057
_refine_ls_hydrogen_treatment mixed
_refine_ls_matrix_type full
_refine_ls_number_parameters 306
_refine_ls_number_reflns 5761
_refine_ls_number_restraints 0
_refine_ls_restrained_S_all 1.057
_refine_ls_R_factor_all 0.0673
_refine_ls_R_factor_gt 0.0546
_refine_ls_shift/su_max 0.001
_refine_ls_shift/su_mean 0.000
_refine_ls_structure_factor_coef Fsqd
_refine_ls_weighting_details 'w=1/[\s^2^(Fo^2^)+(0.0753P)^2^+9.5001P] where P=(Fo^2^+2Fc^2^)/3'
_refine_ls_weighting_scheme calc
_refine_ls_wR_factor_gt 0.1394
_refine_ls_wR_factor_ref 0.1537
_reflns_Friedel_coverage 0.000
_reflns_number_gt 5081
_reflns_number_total 5761
_reflns_threshold_expression 'I > 2\s(I)'
_cod_data_source_file d5nj01460c2.cif
_cod_data_source_block 191212c
_cod_original_cell_volume 2921.70(9)
_cod_database_code 7063850
_shelx_shelxl_version_number 2018/3
_shelx_space_group_comment
;
The symmetry employed for this shelxl refinement is uniquely defined
by the following loop, which should always be used as a source of
symmetry information in preference to the above space-group names.
They are only intended as comments.
;
_shelx_estimated_absorpt_t_max 0.662
_shelx_estimated_absorpt_t_min 0.552
_olex2_refinement_description
;
1. Fixed Uiso
 At 1.2 times of:
  All C(H) groups, All C(H,H) groups
 At 1.5 times of:
  All C(H,H,H) groups
2.a Ternary CH refined with riding coordinates:
 C9(H9), C16(H16), C12(H12), C19(H19)
2.b Secondary CH2 refined with riding coordinates:
 C7(H7A,H7B), C14(H14A,H14B)
2.c Aromatic/amide H refined with riding coordinates:
 C6(H6), C2(H2), C3(H3), C1(H1)
2.d Idealised Me refined as rotating group:
 C11(H11A,H11B,H11C), C20(H20A,H20B,H20C), C17(H17A,H17B,H17C), C22(H22A,H22B,
 H22C), C23(H23A,H23B,H23C), C13(H13A,H13B,H13C), C21(H21A,H21B,H21C), C8(H8A,
 H8B,H8C), C15(H15A,H15B,H15C), C10(H10A,H10B,H10C), C18(H18A,H18B,H18C),
 C24(H24A,H24B,H24C)
;
_olex2_submission_special_instructions 'No special instructions were received'
_oxdiff_exptl_absorpt_empirical_details
;
Empirical correction (ABSPACK) includes:
- Absorption correction using spherical harmonics
- Frame scaling
;

loop_
_space_group_symop_operation_xyz
'x, y, z'
'-x, y+1/2, -z+1/2'
'-x, -y, -z'
'x, -y-1/2, z-1/2'

loop_
_atom_site_label
_atom_site_type_symbol
_atom_site_fract_x
_atom_site_fract_y
_atom_site_fract_z
_atom_site_U_iso_or_equiv
_atom_site_adp_type
_atom_site_occupancy
_atom_site_site_symmetry_order
_atom_site_calc_flag
_atom_site_refinement_flags_posn
_atom_site_refinement_flags_adp
_atom_site_refinement_flags_occupancy
_atom_site_disorder_assembly
_atom_site_disorder_group
Co1 Co 0.28260(4) 0.09066(5) 0.58221(3) 0.01036(17) Uani 1 1 d . . . . .
P3 P 0.22864(6) -0.07939(8) 0.62258(5) 0.0121(2) Uani 1 1 d . . . . .
Cl1 Cl 0.43650(6) 0.05131(9) 0.63524(5) 0.0194(2) Uani 1 1 d . . . . .
P1 P 0.28656(6) 0.29281(8) 0.56431(5) 0.0134(2) Uani 1 1 d . . . . .
Si1 Si 0.26209(7) 0.15476(9) 0.69264(5) 0.0120(2) Uani 1 1 d . . . . .
P2 P 0.30034(7) 0.02753(10) 0.46712(6) 0.0196(2) Uani 1 1 d . . . . .
N1 N 0.1675(2) 0.0816(3) 0.71034(18) 0.0137(6) Uani 1 1 d . . . . .
N2 N 0.2077(2) 0.2994(3) 0.68048(19) 0.0161(7) Uani 1 1 d . . . . .
C5 C 0.0981(2) 0.1670(3) 0.7051(2) 0.0133(7) Uani 1 1 d . . . . .
C6 C 0.0122(3) 0.1409(4) 0.7115(2) 0.0171(8) Uani 1 1 d . . . . .
H6 H -0.002899 0.059691 0.722293 0.021 Uiso 1 1 calc R U . . .
C4 C 0.1200(3) 0.2879(3) 0.6884(2) 0.0149(7) Uani 1 1 d . . . . .
C7 C 0.2186(3) 0.3768(4) 0.6186(2) 0.0215(8) Uani 1 1 d . . . . .
H7A H 0.250095 0.453816 0.640277 0.026 Uiso 1 1 calc R U . . .
H7B H 0.158361 0.398477 0.583256 0.026 Uiso 1 1 calc R U . . .
C14 C 0.1438(3) -0.0374(3) 0.6734(2) 0.0182(8) Uani 1 1 d . . . . .
H14A H 0.082322 -0.033711 0.636043 0.022 Uiso 1 1 calc R U . . .
H14B H 0.143440 -0.100509 0.712467 0.022 Uiso 1 1 calc R U . . .
C2 C -0.0302(3) 0.3531(4) 0.6843(2) 0.0230(9) Uani 1 1 d . . . . .
H2 H -0.074583 0.416034 0.676484 0.028 Uiso 1 1 calc R U . . .
C3 C 0.0558(3) 0.3808(4) 0.6780(2) 0.0220(8) Uani 1 1 d . . . . .
H3 H 0.070134 0.462169 0.666816 0.026 Uiso 1 1 calc R U . . .
C1 C -0.0515(3) 0.2358(4) 0.7017(2) 0.0215(8) Uani 1 1 d . . . . .
H1 H -0.109759 0.219199 0.707106 0.026 Uiso 1 1 calc R U . . .
C11 C 0.4353(3) 0.3741(4) 0.6840(3) 0.0301(10) Uani 1 1 d . . . . .
H11A H 0.389329 0.391882 0.709883 0.045 Uiso 1 1 calc R U . . .
H11B H 0.485249 0.433008 0.701025 0.045 Uiso 1 1 calc R U . . .
H11C H 0.458559 0.290613 0.697042 0.045 Uiso 1 1 calc R U . . .
C20 C 0.3622(3) -0.2665(4) 0.6570(3) 0.0315(10) Uani 1 1 d . . . . .
H20A H 0.315537 -0.325049 0.629608 0.047 Uiso 1 1 calc R U . . .
H20B H 0.409272 -0.309810 0.696619 0.047 Uiso 1 1 calc R U . . .
H20C H 0.389310 -0.227656 0.620507 0.047 Uiso 1 1 calc R U . . .
C9 C 0.2337(3) 0.3510(4) 0.4645(2) 0.0213(8) Uani 1 1 d . . . . .
H9 H 0.263548 0.305587 0.430889 0.026 Uiso 1 1 calc R U . . .
C17 C 0.1218(3) -0.2986(4) 0.5931(3) 0.0317(10) Uani 1 1 d . . . . .
H17A H 0.172250 -0.341996 0.629379 0.048 Uiso 1 1 calc R U . . .
H17B H 0.087208 -0.356311 0.553991 0.048 Uiso 1 1 calc R U . . .
H17C H 0.082097 -0.263589 0.620793 0.048 Uiso 1 1 calc R U . . .
C16 C 0.1596(3) -0.1945(4) 0.5537(2) 0.0212(8) Uani 1 1 d . . . . .
H16 H 0.200046 -0.233111 0.526342 0.025 Uiso 1 1 calc R U . . .
C22 C 0.3941(3) 0.0997(4) 0.4411(3) 0.0270(9) Uani 1 1 d . . . . .
H22A H 0.449406 0.095047 0.484845 0.040 Uiso 1 1 calc R U . . .
H22B H 0.379411 0.185902 0.427686 0.040 Uiso 1 1 calc R U . . .
H22C H 0.403865 0.056671 0.396942 0.040 Uiso 1 1 calc R U . . .
C12 C 0.3927(3) 0.3846(4) 0.5968(3) 0.0236(9) Uani 1 1 d . . . . .
H12 H 0.374765 0.472543 0.585864 0.028 Uiso 1 1 calc R U . . .
C19 C 0.3192(3) -0.1683(4) 0.6947(2) 0.0230(9) Uani 1 1 d . . . . .
H19 H 0.368826 -0.107413 0.715914 0.028 Uiso 1 1 calc R U . . .
C23 C 0.2106(4) 0.0417(6) 0.3755(3) 0.0394(12) Uani 1 1 d . . . . .
H23A H 0.198613 0.128808 0.362941 0.059 Uiso 1 1 calc R U . . .
H23B H 0.155192 0.002320 0.379727 0.059 Uiso 1 1 calc R U . . .
H23C H 0.229917 0.001632 0.334772 0.059 Uiso 1 1 calc R U . . .
C13 C 0.4632(3) 0.3570(5) 0.5555(3) 0.0331(11) Uani 1 1 d . . . . .
H13A H 0.483309 0.271596 0.565165 0.050 Uiso 1 1 calc R U . . .
H13B H 0.515274 0.412035 0.574798 0.050 Uiso 1 1 calc R U . . .
H13C H 0.436332 0.369785 0.500113 0.050 Uiso 1 1 calc R U . . .
C21 C 0.3340(4) -0.1321(5) 0.4615(3) 0.0401(13) Uani 1 1 d . . . . .
H21A H 0.357504 -0.142127 0.417430 0.060 Uiso 1 1 calc R U . . .
H21B H 0.281237 -0.185638 0.455118 0.060 Uiso 1 1 calc R U . . .
H21C H 0.381212 -0.154083 0.508896 0.060 Uiso 1 1 calc R U . . .
C8 C 0.1322(3) 0.3186(5) 0.4350(3) 0.0332(11) Uani 1 1 d . . . . .
H8A H 0.123439 0.232754 0.447352 0.050 Uiso 1 1 calc R U . . .
H8B H 0.110359 0.330235 0.379119 0.050 Uiso 1 1 calc R U . . .
H8C H 0.098056 0.372187 0.459688 0.050 Uiso 1 1 calc R U . . .
C15 C 0.0814(3) -0.1333(4) 0.4930(3) 0.0306(10) Uani 1 1 d . . . . .
H15A H 0.033306 -0.111814 0.515752 0.046 Uiso 1 1 calc R U . . .
H15B H 0.057364 -0.190033 0.449974 0.046 Uiso 1 1 calc R U . . .
H15C H 0.103371 -0.058610 0.474263 0.046 Uiso 1 1 calc R U . . .
C10 C 0.2468(4) 0.4871(5) 0.4517(3) 0.0379(12) Uani 1 1 d . . . . .
H10A H 0.219070 0.535837 0.483985 0.057 Uiso 1 1 calc R U . . .
H10B H 0.218024 0.507417 0.397469 0.057 Uiso 1 1 calc R U . . .
H10C H 0.311794 0.505491 0.465371 0.057 Uiso 1 1 calc R U . . .
C18 C 0.2962(4) -0.2175(6) 0.7643(3) 0.0438(14) Uani 1 1 d . . . . .
H18A H 0.271859 -0.150905 0.788603 0.066 Uiso 1 1 calc R U . . .
H18B H 0.351037 -0.250700 0.801156 0.066 Uiso 1 1 calc R U . . .
H18C H 0.250694 -0.282694 0.748325 0.066 Uiso 1 1 calc R U . . .
C24 C 0.3557(3) 0.1474(4) 0.7860(2) 0.0234(9) Uani 1 1 d . . . . .
H24A H 0.368847 0.061314 0.801029 0.035 Uiso 1 1 calc R U . . .
H24B H 0.336830 0.190430 0.826016 0.035 Uiso 1 1 calc R U . . .
H24C H 0.410261 0.186444 0.779800 0.035 Uiso 1 1 calc R U . . .
H H 0.187(4) 0.112(5) 0.555(3) 0.030(13) Uiso 1 1 d . . . . .

loop_
_atom_site_aniso_label
_atom_site_aniso_U_11
_atom_site_aniso_U_22
_atom_site_aniso_U_33
_atom_site_aniso_U_23
_atom_site_aniso_U_13
_atom_site_aniso_U_12
Co1 0.0149(3) 0.0065(3) 0.0111(3) 0.0003(2) 0.0060(2) 0.0019(2)
P3 0.0188(4) 0.0056(4) 0.0141(5) 0.0009(3) 0.0084(4) 0.0022(3)
Cl1 0.0167(4) 0.0183(4) 0.0242(5) 0.0042(4) 0.0073(3) 0.0041(3)
P1 0.0171(4) 0.0074(4) 0.0175(5) 0.0025(3) 0.0077(3) 0.0008(3)
Si1 0.0171(5) 0.0086(4) 0.0113(5) -0.0016(4) 0.0059(4) 0.0024(4)
P2 0.0289(5) 0.0185(5) 0.0155(5) -0.0037(4) 0.0128(4) -0.0007(4)
N1 0.0215(16) 0.0077(14) 0.0137(15) 0.0008(12) 0.0081(12) 0.0031(12)
N2 0.0204(16) 0.0095(15) 0.0220(16) -0.0009(13) 0.0117(13) 0.0016(12)
C5 0.0186(17) 0.0117(17) 0.0105(17) -0.0019(14) 0.0055(14) 0.0023(14)
C6 0.026(2) 0.0168(19) 0.0119(18) -0.0033(15) 0.0108(15) 0.0020(16)
C4 0.0182(18) 0.0094(17) 0.0171(18) -0.0012(14) 0.0051(14) 0.0019(14)
C7 0.028(2) 0.0093(17) 0.032(2) 0.0031(16) 0.0159(18) 0.0044(15)
C14 0.0252(19) 0.0097(17) 0.025(2) 0.0029(15) 0.0148(16) 0.0014(15)
C2 0.024(2) 0.020(2) 0.027(2) -0.0060(17) 0.0095(17) 0.0092(16)
C3 0.026(2) 0.0121(18) 0.029(2) -0.0073(17) 0.0098(17) 0.0007(16)
C1 0.0207(19) 0.025(2) 0.023(2) -0.0101(17) 0.0134(16) 0.0048(16)
C11 0.032(2) 0.026(2) 0.026(2) -0.0030(19) -0.0017(18) -0.0057(19)
C20 0.030(2) 0.021(2) 0.043(3) 0.003(2) 0.012(2) 0.0089(18)
C9 0.024(2) 0.022(2) 0.018(2) 0.0090(16) 0.0075(16) 0.0064(16)
C17 0.034(2) 0.0120(19) 0.050(3) -0.0004(19) 0.014(2) -0.0063(18)
C16 0.024(2) 0.0153(19) 0.026(2) -0.0086(16) 0.0095(16) -0.0030(16)
C22 0.031(2) 0.029(2) 0.030(2) 0.0017(19) 0.0227(19) -0.0013(19)
C12 0.026(2) 0.0126(18) 0.035(2) 0.0021(17) 0.0123(18) -0.0049(16)
C19 0.026(2) 0.0149(19) 0.027(2) 0.0077(17) 0.0071(17) 0.0069(16)
C23 0.041(3) 0.056(3) 0.019(2) -0.006(2) 0.004(2) -0.010(3)
C13 0.023(2) 0.029(2) 0.051(3) 0.004(2) 0.017(2) -0.0036(19)
C21 0.067(4) 0.026(2) 0.041(3) -0.012(2) 0.036(3) -0.001(2)
C8 0.024(2) 0.040(3) 0.031(2) 0.011(2) 0.0007(18) 0.004(2)
C15 0.037(3) 0.030(2) 0.021(2) -0.0048(19) 0.0023(19) -0.009(2)
C10 0.038(3) 0.028(3) 0.049(3) 0.027(2) 0.014(2) 0.013(2)
C18 0.041(3) 0.050(3) 0.041(3) 0.030(3) 0.014(2) 0.016(3)
C24 0.028(2) 0.028(2) 0.0137(19) -0.0053(17) 0.0046(16) -0.0021(18)

loop_
_atom_type_symbol
_atom_type_description
_atom_type_scat_dispersion_real
_atom_type_scat_dispersion_imag
_atom_type_scat_source
C C 0.0181 0.0091 'International Tables Vol C Tables 4.2.6.8 and 6.1.1.4'
H H 0.0000 0.0000 'International Tables Vol C Tables 4.2.6.8 and 6.1.1.4'
Cl Cl 0.3639 0.7018 'International Tables Vol C Tables 4.2.6.8 and 6.1.1.4'
Co Co -2.3653 3.6143 'International Tables Vol C Tables 4.2.6.8 and 6.1.1.4'
N N 0.0311 0.0180 'International Tables Vol C Tables 4.2.6.8 and 6.1.1.4'
P P 0.2955 0.4335 'International Tables Vol C Tables 4.2.6.8 and 6.1.1.4'
Si Si 0.2541 0.3302 'International Tables Vol C Tables 4.2.6.8 and 6.1.1.4'

loop_
_geom_angle_atom_site_label_1
_geom_angle_atom_site_label_2
_geom_angle_atom_site_label_3
_geom_angle
_geom_angle_site_symmetry_1
_geom_angle_site_symmetry_3
_geom_angle_publ_flag
P3 Co1 Cl1 98.35(4) . . ?
P3 Co1 P2 102.02(4) . . ?
P3 Co1 H 79(2) . . ?
Cl1 Co1 H 176(2) . . ?
P1 Co1 P3 153.21(4) . . ?
P1 Co1 Cl1 100.01(4) . . ?
P1 Co1 Si1 80.83(4) . . ?
P1 Co1 P2 98.41(4) . . ?
P1 Co1 H 82(2) . . ?
Si1 Co1 P3 78.33(4) . . ?
Si1 Co1 Cl1 94.84(4) . . ?
Si1 Co1 P2 178.52(5) . . ?
Si1 Co1 H 82(2) . . ?
P2 Co1 Cl1 86.54(4) . . ?
P2 Co1 H 97(2) . . ?
C14 P3 Co1 110.08(12) . . ?
C14 P3 C19 105.44(19) . . ?
C16 P3 Co1 121.87(14) . . ?
C16 P3 C14 98.72(18) . . ?
C16 P3 C19 106.34(19) . . ?
C19 P3 Co1 112.51(14) . . ?
C7 P1 Co1 111.12(13) . . ?
C9 P1 Co1 117.01(14) . . ?
C9 P1 C7 101.27(19) . . ?
C12 P1 Co1 122.97(14) . . ?
C12 P1 C7 98.5(2) . . ?
C12 P1 C9 102.51(19) . . ?
N1 Si1 Co1 111.50(11) . . ?
N1 Si1 C24 105.64(18) . . ?
N2 Si1 Co1 110.75(11) . . ?
N2 Si1 N1 92.13(15) . . ?
N2 Si1 C24 111.16(18) . . ?
C24 Si1 Co1 121.59(14) . . ?
C22 P2 Co1 115.17(15) . . ?
C22 P2 C23 99.9(2) . . ?
C23 P2 Co1 122.86(18) . . ?
C21 P2 Co1 116.68(17) . . ?
C21 P2 C22 97.7(2) . . ?
C21 P2 C23 100.4(3) . . ?
C5 N1 Si1 110.1(2) . . ?
C5 N1 C14 118.5(3) . . ?
C14 N1 Si1 115.1(2) . . ?
C4 N2 Si1 110.1(2) . . ?
C4 N2 C7 117.8(3) . . ?
C7 N2 Si1 116.9(2) . . ?
N1 C5 C4 113.9(3) . . ?
C6 C5 N1 125.9(3) . . ?
C6 C5 C4 120.1(3) . . ?
C5 C6 H6 120.4 . . ?
C5 C6 C1 119.3(4) . . ?
C1 C6 H6 120.4 . . ?
N2 C4 C5 113.8(3) . . ?
C3 C4 N2 126.1(3) . . ?
C3 C4 C5 120.0(4) . . ?
P1 C7 H7A 109.7 . . ?
P1 C7 H7B 109.7 . . ?
N2 C7 P1 109.6(3) . . ?
N2 C7 H7A 109.7 . . ?
N2 C7 H7B 109.7 . . ?
H7A C7 H7B 108.2 . . ?
P3 C14 H14A 109.8 . . ?
P3 C14 H14B 109.8 . . ?
N1 C14 P3 109.2(3) . . ?
N1 C14 H14A 109.8 . . ?
N1 C14 H14B 109.8 . . ?
H14A C14 H14B 108.3 . . ?
C3 C2 H2 119.5 . . ?
C1 C2 H2 119.5 . . ?
C1 C2 C3 121.1(4) . . ?
C4 C3 C2 119.2(4) . . ?
C4 C3 H3 120.4 . . ?
C2 C3 H3 120.4 . . ?
C6 C1 H1 119.8 . . ?
C2 C1 C6 120.3(4) . . ?
C2 C1 H1 119.8 . . ?
H11A C11 H11B 109.5 . . ?
H11A C11 H11C 109.5 . . ?
H11B C11 H11C 109.5 . . ?
C12 C11 H11A 109.5 . . ?
C12 C11 H11B 109.5 . . ?
C12 C11 H11C 109.5 . . ?
H20A C20 H20B 109.5 . . ?
H20A C20 H20C 109.5 . . ?
H20B C20 H20C 109.5 . . ?
C19 C20 H20A 109.5 . . ?
C19 C20 H20B 109.5 . . ?
C19 C20 H20C 109.5 . . ?
P1 C9 H9 106.3 . . ?
C8 C9 P1 111.6(3) . . ?
C8 C9 H9 106.3 . . ?
C10 C9 P1 116.1(3) . . ?
C10 C9 H9 106.3 . . ?
C10 C9 C8 109.7(4) . . ?
H17A C17 H17B 109.5 . . ?
H17A C17 H17C 109.5 . . ?
H17B C17 H17C 109.5 . . ?
C16 C17 H17A 109.5 . . ?
C16 C17 H17B 109.5 . . ?
C16 C17 H17C 109.5 . . ?
P3 C16 H16 107.4 . . ?
C17 C16 P3 113.6(3) . . ?
C17 C16 H16 107.4 . . ?
C15 C16 P3 111.4(3) . . ?
C15 C16 C17 109.3(4) . . ?
C15 C16 H16 107.4 . . ?
P2 C22 H22A 109.5 . . ?
P2 C22 H22B 109.5 . . ?
P2 C22 H22C 109.5 . . ?
H22A C22 H22B 109.5 . . ?
H22A C22 H22C 109.5 . . ?
H22B C22 H22C 109.5 . . ?
P1 C12 H12 106.6 . . ?
C11 C12 P1 110.9(3) . . ?
C11 C12 H12 106.6 . . ?
C13 C12 P1 115.3(3) . . ?
C13 C12 C11 110.3(4) . . ?
C13 C12 H12 106.6 . . ?
P3 C19 H19 104.7 . . ?
C20 C19 P3 112.4(3) . . ?
C20 C19 H19 104.7 . . ?
C18 C19 P3 117.2(3) . . ?
C18 C19 C20 111.8(4) . . ?
C18 C19 H19 104.7 . . ?
P2 C23 H23A 109.5 . . ?
P2 C23 H23B 109.5 . . ?
P2 C23 H23C 109.5 . . ?
H23A C23 H23B 109.5 . . ?
H23A C23 H23C 109.5 . . ?
H23B C23 H23C 109.5 . . ?
C12 C13 H13A 109.5 . . ?
C12 C13 H13B 109.5 . . ?
C12 C13 H13C 109.5 . . ?
H13A C13 H13B 109.5 . . ?
H13A C13 H13C 109.5 . . ?
H13B C13 H13C 109.5 . . ?
P2 C21 H21A 109.5 . . ?
P2 C21 H21B 109.5 . . ?
P2 C21 H21C 109.5 . . ?
H21A C21 H21B 109.5 . . ?
H21A C21 H21C 109.5 . . ?
H21B C21 H21C 109.5 . . ?
C9 C8 H8A 109.5 . . ?
C9 C8 H8B 109.5 . . ?
C9 C8 H8C 109.5 . . ?
H8A C8 H8B 109.5 . . ?
H8A C8 H8C 109.5 . . ?
H8B C8 H8C 109.5 . . ?
C16 C15 H15A 109.5 . . ?
C16 C15 H15B 109.5 . . ?
C16 C15 H15C 109.5 . . ?
H15A C15 H15B 109.5 . . ?
H15A C15 H15C 109.5 . . ?
H15B C15 H15C 109.5 . . ?
C9 C10 H10A 109.5 . . ?
C9 C10 H10B 109.5 . . ?
C9 C10 H10C 109.5 . . ?
H10A C10 H10B 109.5 . . ?
H10A C10 H10C 109.5 . . ?
H10B C10 H10C 109.5 . . ?
C19 C18 H18A 109.5 . . ?
C19 C18 H18B 109.5 . . ?
C19 C18 H18C 109.5 . . ?
H18A C18 H18B 109.5 . . ?
H18A C18 H18C 109.5 . . ?
H18B C18 H18C 109.5 . . ?
Si1 C24 H24A 109.5 . . ?
Si1 C24 H24B 109.5 . . ?
Si1 C24 H24C 109.5 . . ?
H24A C24 H24B 109.5 . . ?
H24A C24 H24C 109.5 . . ?
H24B C24 H24C 109.5 . . ?

loop_
_geom_bond_atom_site_label_1
_geom_bond_atom_site_label_2
_geom_bond_distance
_geom_bond_site_symmetry_2
_geom_bond_publ_flag
Co1 P3 2.2417(10) . ?
Co1 Cl1 2.3233(10) . ?
Co1 P1 2.2286(11) . ?
Co1 Si1 2.2374(11) . ?
Co1 P2 2.2972(11) . ?
Co1 H 1.43(5) . ?
P3 C14 1.871(4) . ?
P3 C16 1.867(4) . ?
P3 C19 1.878(4) . ?
P1 C7 1.878(4) . ?
P1 C9 1.867(4) . ?
P1 C12 1.859(4) . ?
Si1 N1 1.775(3) . ?
Si1 N2 1.767(3) . ?
Si1 C24 1.878(4) . ?
P2 C22 1.829(4) . ?
P2 C23 1.831(5) . ?
P2 C21 1.825(5) . ?
N1 C5 1.401(5) . ?
N1 C14 1.456(5) . ?
N2 C4 1.409(5) . ?
N2 C7 1.457(5) . ?
C5 C6 1.393(5) . ?
C5 C4 1.415(5) . ?
C6 H6 0.9500 . ?
C6 C1 1.401(5) . ?
C4 C3 1.389(5) . ?
C7 H7A 0.9900 . ?
C7 H7B 0.9900 . ?
C14 H14A 0.9900 . ?
C14 H14B 0.9900 . ?
C2 H2 0.9500 . ?
C2 C3 1.399(6) . ?
C2 C1 1.379(6) . ?
C3 H3 0.9500 . ?
C1 H1 0.9500 . ?
C11 H11A 0.9800 . ?
C11 H11B 0.9800 . ?
C11 H11C 0.9800 . ?
C11 C12 1.532(6) . ?
C20 H20A 0.9800 . ?
C20 H20B 0.9800 . ?
C20 H20C 0.9800 . ?
C20 C19 1.523(6) . ?
C9 H9 1.0000 . ?
C9 C8 1.539(6) . ?
C9 C10 1.523(6) . ?
C17 H17A 0.9800 . ?
C17 H17B 0.9800 . ?
C17 H17C 0.9800 . ?
C17 C16 1.545(6) . ?
C16 H16 1.0000 . ?
C16 C15 1.526(6) . ?
C22 H22A 0.9800 . ?
C22 H22B 0.9800 . ?
C22 H22C 0.9800 . ?
C12 H12 1.0000 . ?
C12 C13 1.525(6) . ?
C19 H19 1.0000 . ?
C19 C18 1.513(6) . ?
C23 H23A 0.9800 . ?
C23 H23B 0.9800 . ?
C23 H23C 0.9800 . ?
C13 H13A 0.9800 . ?
C13 H13B 0.9800 . ?
C13 H13C 0.9800 . ?
C21 H21A 0.9800 . ?
C21 H21B 0.9800 . ?
C21 H21C 0.9800 . ?
C8 H8A 0.9800 . ?
C8 H8B 0.9800 . ?
C8 H8C 0.9800 . ?
C15 H15A 0.9800 . ?
C15 H15B 0.9800 . ?
C15 H15C 0.9800 . ?
C10 H10A 0.9800 . ?
C10 H10B 0.9800 . ?
C10 H10C 0.9800 . ?
C18 H18A 0.9800 . ?
C18 H18B 0.9800 . ?
C18 H18C 0.9800 . ?
C24 H24A 0.9800 . ?
C24 H24B 0.9800 . ?
C24 H24C 0.9800 . ?

loop_
_geom_torsion_atom_site_label_1
_geom_torsion_atom_site_label_2
_geom_torsion_atom_site_label_3
_geom_torsion_atom_site_label_4
_geom_torsion
_geom_torsion_site_symmetry_1
_geom_torsion_site_symmetry_2
_geom_torsion_site_symmetry_3
_geom_torsion_site_symmetry_4
_geom_torsion_publ_flag
Co1 P3 C14 N1 -30.6(3) . . . . ?
Co1 P3 C16 C17 -174.7(2) . . . . ?
Co1 P3 C16 C15 -50.8(3) . . . . ?
Co1 P3 C19 C20 -92.2(3) . . . . ?
Co1 P3 C19 C18 136.4(4) . . . . ?
Co1 P1 C7 N2 21.0(3) . . . . ?
Co1 P1 C9 C8 60.2(3) . . . . ?
Co1 P1 C9 C10 -173.1(3) . . . . ?
Co1 P1 C12 C11 -59.6(4) . . . . ?
Co1 P1 C12 C13 66.6(4) . . . . ?
Co1 Si1 N1 C5 -112.2(2) . . . . ?
Co1 Si1 N1 C14 24.8(3) . . . . ?
Co1 Si1 N2 C4 112.7(2) . . . . ?
Co1 Si1 N2 C7 -25.2(3) . . . . ?
Si1 N1 C5 C6 176.3(3) . . . . ?
Si1 N1 C5 C4 -0.7(4) . . . . ?
Si1 N1 C14 P3 3.6(3) . . . . ?
Si1 N2 C4 C5 1.1(4) . . . . ?
Si1 N2 C4 C3 -176.0(3) . . . . ?
Si1 N2 C7 P1 2.7(4) . . . . ?
N1 Si1 N2 C4 -1.3(3) . . . . ?
N1 Si1 N2 C7 -139.2(3) . . . . ?
N1 C5 C6 C1 -177.3(3) . . . . ?
N1 C5 C4 N2 -0.3(5) . . . . ?
N1 C5 C4 C3 177.0(3) . . . . ?
N2 Si1 N1 C5 1.1(3) . . . . ?
N2 Si1 N1 C14 138.1(3) . . . . ?
N2 C4 C3 C2 176.9(4) . . . . ?
C5 N1 C14 P3 136.9(3) . . . . ?
C5 C6 C1 C2 1.4(6) . . . . ?
C5 C4 C3 C2 -0.1(6) . . . . ?
C6 C5 C4 N2 -177.4(3) . . . . ?
C6 C5 C4 C3 -0.2(6) . . . . ?
C4 N2 C7 P1 -132.0(3) . . . . ?
C4 C5 C6 C1 -0.5(5) . . . . ?
C7 P1 C9 C8 -60.7(4) . . . . ?
C7 P1 C9 C10 66.0(4) . . . . ?
C7 P1 C12 C11 62.5(3) . . . . ?
C7 P1 C12 C13 -171.3(3) . . . . ?
C7 N2 C4 C5 138.6(3) . . . . ?
C7 N2 C4 C3 -38.5(6) . . . . ?
C14 P3 C16 C17 -54.5(3) . . . . ?
C14 P3 C16 C15 69.4(3) . . . . ?
C14 P3 C19 C20 147.8(3) . . . . ?
C14 P3 C19 C18 16.4(4) . . . . ?
C14 N1 C5 C6 40.9(5) . . . . ?
C14 N1 C5 C4 -136.1(3) . . . . ?
C3 C2 C1 C6 -1.7(6) . . . . ?
C1 C2 C3 C4 1.0(6) . . . . ?
C9 P1 C7 N2 145.9(3) . . . . ?
C9 P1 C12 C11 166.1(3) . . . . ?
C9 P1 C12 C13 -67.7(4) . . . . ?
C16 P3 C14 N1 -159.3(3) . . . . ?
C16 P3 C19 C20 43.7(4) . . . . ?
C16 P3 C19 C18 -87.8(4) . . . . ?
C12 P1 C7 N2 -109.4(3) . . . . ?
C12 P1 C9 C8 -162.2(3) . . . . ?
C12 P1 C9 C10 -35.4(4) . . . . ?
C19 P3 C14 N1 91.0(3) . . . . ?
C19 P3 C16 C17 54.6(3) . . . . ?
C19 P3 C16 C15 178.5(3) . . . . ?
C24 Si1 N1 C5 113.8(3) . . . . ?
C24 Si1 N1 C14 -109.2(3) . . . . ?
C24 Si1 N2 C4 -108.9(3) . . . . ?
C24 Si1 N2 C7 113.1(3) . . . . ?
